data_7009469
loop_
_publ_author_name
'Bailey, Philip J.'
'Dick, Caroline M. E.'
'Fabre, Sylvie'
'Parsons, Simon'

_publ_section_title
;
 Synthesis and characterisation of magnesium methyl complexes with
 monoanionic chelating nitrogen donor ligands and their reaction with
 dioxygen
;
_journal_issue 10
_journal_name_full 'Journal of the Chemical Society, Dalton Transactions'
_journal_page_first 1655
_journal_paper_doi 10.1039/b001316l
_journal_year 2000
_chemical_formula_moiety '[Mg2(mu-Me)2L2]'
_chemical_formula_sum 'C60 H88 Mg2 N4'
_chemical_formula_weight 913.96
_chemical_name_systematic
; 
 ? 
;
_space_group_IT_number 14
_symmetry_cell_setting monoclinic
_symmetry_space_group_name_Hall '-P 2yn'
_symmetry_space_group_name_H-M 'P 1 21/n 1'
_atom_sites_solution_hydrogens geom
_atom_sites_solution_primary direct
_atom_sites_solution_secondary difmap
_audit_creation_method SHELXL-97
_cell_angle_alpha 90.00
_cell_angle_beta 108.02(3)
_cell_angle_gamma 90.00
_cell_formula_units_Z 2
_cell_length_a 14.068(5)
_cell_length_b 14.903(7)
_cell_length_c 14.110(5)
_cell_measurement_reflns_used 50
_cell_measurement_temperature 220(2)
_cell_measurement_theta_max 22
_cell_measurement_theta_min 20
_cell_volume 2813(2)
_computing_cell_refinement 'Stoe DIF4'
_computing_data_collection 'Stoe DIF4'
_computing_data_reduction 'Stoe REDU4'
_computing_molecular_graphics SHELXTL
_computing_structure_refinement 'SHELXL-97 (Sheldrick, 1997)'
_computing_structure_solution SIR92
_diffrn_ambient_temperature 220(2)
_diffrn_measured_fraction_theta_full 0.898
_diffrn_measured_fraction_theta_max 0.898
_diffrn_measurement_method Omega-theta
_diffrn_radiation_monochromator graphite
_diffrn_radiation_source 'fine-focus sealed tube'
_diffrn_radiation_type CuK\a
_diffrn_radiation_wavelength 1.54178
_diffrn_reflns_av_R_equivalents 0.0872
_diffrn_reflns_av_sigmaI/netI 0.0378
_diffrn_reflns_limit_h_max 9
_diffrn_reflns_limit_h_min -17
_diffrn_reflns_limit_k_max 4
_diffrn_reflns_limit_k_min -18
_diffrn_reflns_limit_l_max 17
_diffrn_reflns_limit_l_min -15
_diffrn_reflns_number 4881
_diffrn_reflns_theta_full 70.23
_diffrn_reflns_theta_max 70.23
_diffrn_reflns_theta_min 3.88
_diffrn_standards_decay_% +/-1
_diffrn_standards_interval_time 60
_diffrn_standards_number 3
_exptl_absorpt_coefficient_mu 0.666
_exptl_absorpt_correction_T_max 0.865
_exptl_absorpt_correction_T_min 0.701
_exptl_absorpt_correction_type 'Optimised numerical'
_exptl_crystal_colour colourless
_exptl_crystal_density_diffrn 1.079
_exptl_crystal_density_method 'not measured'
_exptl_crystal_description block
_exptl_crystal_F_000 1000
_exptl_crystal_size_max 0.42
_exptl_crystal_size_mid 0.29
_exptl_crystal_size_min 0.27
_refine_diff_density_max 0.407
_refine_diff_density_min -0.249
_refine_diff_density_rms 0.050
_refine_ls_extinction_coef 0.0012(4)
_refine_ls_extinction_expression Fc^*^=kFc[1+0.001xFc^2^\l^3^/sin(2\q)]^-1/4^
_refine_ls_extinction_method SHELXL
_refine_ls_goodness_of_fit_ref 1.021
_refine_ls_hydrogen_treatment riding
_refine_ls_matrix_type full
_refine_ls_number_parameters 343
_refine_ls_number_reflns 4807
_refine_ls_number_restraints 0
_refine_ls_restrained_S_all 1.021
_refine_ls_R_factor_all 0.1054
_refine_ls_R_factor_gt 0.0720
_refine_ls_shift/su_max 0.022
_refine_ls_shift/su_mean 0.001
_refine_ls_structure_factor_coef Fsqd
_refine_ls_weighting_details 'calc w=1/[\s^2^(Fo^2^)+(0.1225P)^2^+1.1723P] where P=(Fo^2^+2Fc^2^)/3'
_refine_ls_weighting_scheme calc
_refine_ls_wR_factor_gt 0.1910
_refine_ls_wR_factor_ref 0.2189
_reflns_number_gt 3228
_reflns_number_total 4807
_reflns_threshold_expression >2sigma(I)
_cod_data_source_file b001316l.txt
_cod_data_source_block sfa84b
_cod_depositor_comments
;
The following automatic conversions were performed:
'_atom_site_symetry_multiplicity' tag replaced with
'_atom_site_symmetry_multiplicity'.

Automatic conversion script
Id: cif_correct_tags 1440 2010-10-19 06:21:57Z saulius 

The following automatic conversions were performed:
'_symmetry_cell_setting' value 'Monoclinic' changed to 'monoclinic'
according to '/home/saulius/struct/CIF-dictionaries/cif_core.dic'
dictionary named 'cif_core.dic' version 2.4.1 from 2010-06-29.

Automatic conversion script
Id: cif_fix_enum 1527 2010-12-29 10:47:43Z saulius 

The following automatic conversions were performed:

'_atom_sites_solution_hydrogens' value 'geometric' was changed to
'geom'.

Automatic conversion script
Id: cif_fix_values 6452 2018-10-05 10:23:21Z andrius 
;
_cod_original_sg_symbol_H-M P21/n
_cod_database_code 7009469

loop_
_symmetry_equiv_pos_as_xyz
'x, y, z'
'-x+1/2, y+1/2, -z+1/2'
'-x, -y, -z'
'x-1/2, -y-1/2, z-1/2'

loop_
_atom_site_label
_atom_site_type_symbol
_atom_site_fract_x
_atom_site_fract_y
_atom_site_fract_z
_atom_site_U_iso_or_equiv
_atom_site_adp_type
_atom_site_occupancy
_atom_site_symmetry_multiplicity
_atom_site_calc_flag
_atom_site_refinement_flags
_atom_site_disorder_assembly
_atom_site_disorder_group
Mg1 Mg 0.45491(7) 0.06369(6) 0.04763(7) 0.0339(3) Uani 0.929(3) 1 d P . 1
C1M C 0.4388(2) 0.0484(2) -0.1185(2) 0.0437(7) Uani 0.929(3) 1 d P . 1
H1M1 H 0.4848 0.0487 -0.1575 0.066 Uiso 0.929(3) 1 d PR . 1
H1M2 H 0.4188 0.1085 -0.1092 0.066 Uiso 0.929(3) 1 d PR . 1
H1M3 H 0.3810 0.0121 -0.1516 0.066 Uiso 0.929(3) 1 d PR . 1
N1 N 0.48926(19) 0.19454(17) 0.09654(19) 0.0416(6) Uani 0.929(3) 1 d P . 1
C11 C 0.5893(3) 0.2309(2) 0.1241(3) 0.0529(9) Uani 0.929(3) 1 d P . 1
C12 C 0.6505(3) 0.2179(3) 0.2231(3) 0.0634(10) Uani 0.929(3) 1 d P . 1
C13 C 0.7442(4) 0.2590(5) 0.2508(4) 0.0855(16) Uani 0.929(3) 1 d P . 1
H13 H 0.7857 0.2545 0.3172 0.103 Uiso 0.929(3) 1 calc PR . 1
C14 C 0.7769(4) 0.3058(4) 0.1833(5) 0.1038(19) Uani 0.929(3) 1 d P . 1
H14 H 0.8411 0.3313 0.2035 0.125 Uiso 0.929(3) 1 calc PR . 1
C15 C 0.7178(4) 0.3157(4) 0.0873(4) 0.0932(16) Uani 0.929(3) 1 d P . 1
H15 H 0.7423 0.3475 0.0422 0.112 Uiso 0.929(3) 1 calc PR . 1
C16 C 0.6215(3) 0.2798(3) 0.0544(3) 0.0674(11) Uani 0.929(3) 1 d P . 1
C17 C 0.6150(3) 0.1664(3) 0.2979(3) 0.0699(12) Uani 0.929(3) 1 d P . 1
H17 H 0.5584 0.1283 0.2600 0.084 Uiso 0.929(3) 1 calc PR . 1
C18 C 0.5763(4) 0.2292(4) 0.3623(4) 0.0964(17) Uani 0.929(3) 1 d P . 1
H18A H 0.5532 0.1943 0.4089 0.145 Uiso 0.929(3) 1 calc PR . 1
H18B H 0.5214 0.2644 0.3203 0.145 Uiso 0.929(3) 1 calc PR . 1
H18C H 0.6297 0.2689 0.3989 0.145 Uiso 0.929(3) 1 calc PR . 1
C19 C 0.6942(4) 0.1047(4) 0.3640(4) 0.0991(17) Uani 0.929(3) 1 d P . 1
H19A H 0.6665 0.0729 0.4094 0.149 Uiso 0.929(3) 1 calc PR . 1
H19B H 0.7512 0.1401 0.4019 0.149 Uiso 0.929(3) 1 calc PR . 1
H19C H 0.7154 0.0618 0.3229 0.149 Uiso 0.929(3) 1 calc PR . 1
C20 C 0.5546(4) 0.2981(3) -0.0521(3) 0.0756(12) Uani 0.929(3) 1 d P . 1
H20 H 0.4877 0.2722 -0.0603 0.091 Uiso 0.929(3) 1 calc PR . 1
C21 C 0.5955(5) 0.2567(4) -0.1272(5) 0.0997(18) Uani 0.929(3) 1 d P . 1
H21A H 0.5513 0.2694 -0.1936 0.149 Uiso 0.929(3) 1 calc PR . 1
H21B H 0.6008 0.1923 -0.1170 0.149 Uiso 0.929(3) 1 calc PR . 1
H21C H 0.6612 0.2813 -0.1199 0.149 Uiso 0.929(3) 1 calc PR . 1
C22 C 0.5421(6) 0.4003(4) -0.0782(5) 0.120(2) Uani 0.929(3) 1 d P . 1
H22A H 0.4979 0.4078 -0.1457 0.180 Uiso 0.929(3) 1 calc PR . 1
H22B H 0.6069 0.4262 -0.0728 0.180 Uiso 0.929(3) 1 calc PR . 1
H22C H 0.5138 0.4305 -0.0322 0.180 Uiso 0.929(3) 1 calc PR . 1
C2 C 0.4193(3) 0.2510(2) 0.1018(3) 0.0443(8) Uani 0.929(3) 1 d P . 1
C2M C 0.4385(3) 0.3504(2) 0.1232(3) 0.0621(10) Uani 0.929(3) 1 d P . 1
H2M1 H 0.5098 0.3607 0.1512 0.093 Uiso 0.929(3) 1 calc PR . 1
H2M2 H 0.4050 0.3698 0.1703 0.093 Uiso 0.929(3) 1 calc PR . 1
H2M3 H 0.4128 0.3841 0.0618 0.093 Uiso 0.929(3) 1 calc PR . 1
C3 C 0.3198(2) 0.2260(2) 0.0908(2) 0.0433(7) Uani 0.929(3) 1 d P . 1
H3 H 0.2740 0.2738 0.0798 0.052 Uiso 0.929(3) 1 calc PR . 1
C4 C 0.2788(2) 0.1411(2) 0.0938(2) 0.0396(7) Uani 0.929(3) 1 d P . 1
C4M C 0.1762(3) 0.1417(3) 0.1068(3) 0.0557(9) Uani 0.929(3) 1 d P . 1
H4M1 H 0.1291 0.1121 0.0504 0.083 Uiso 0.929(3) 1 calc PR . 1
H4M2 H 0.1551 0.2032 0.1107 0.083 Uiso 0.929(3) 1 calc PR . 1
H4M3 H 0.1784 0.1102 0.1676 0.083 Uiso 0.929(3) 1 calc PR . 1
N5 N 0.32455(18) 0.06414(16) 0.08727(18) 0.0371(6) Uani 0.929(3) 1 d P . 1
C51 C 0.2762(2) -0.0165(3) 0.1044(3) 0.0451(8) Uani 0.929(3) 1 d P . 1
C52 C 0.3027(3) -0.0514(3) 0.2008(3) 0.0583(10) Uani 0.929(3) 1 d P . 1
C53 C 0.2520(4) -0.1274(3) 0.2165(4) 0.0845(15) Uani 0.929(3) 1 d P . 1
H53 H 0.2676 -0.1515 0.2811 0.101 Uiso 0.929(3) 1 calc PR . 1
C54 C 0.1806(4) -0.1677(3) 0.1407(6) 0.0929(18) Uani 0.929(3) 1 d P . 1
H54 H 0.1484 -0.2195 0.1532 0.111 Uiso 0.929(3) 1 calc PR . 1
C55 C 0.1554(3) -0.1331(3) 0.0464(5) 0.0835(15) Uani 0.929(3) 1 d P . 1
H55 H 0.1064 -0.1621 -0.0054 0.100 Uiso 0.929(3) 1 calc PR . 1
C56 C 0.2008(3) -0.0560(3) 0.0256(3) 0.0616(10) Uani 0.929(3) 1 d P . 1
C57 C 0.3820(4) -0.0077(5) 0.2872(4) 0.083(2) Uani 0.929(3) 1 d P . 1
H57 H 0.4200 0.0348 0.2589 0.099 Uiso 0.929(3) 1 calc PR . 1
C58 C 0.4560(4) -0.0741(5) 0.3515(4) 0.111(2) Uani 0.929(3) 1 d P . 1
H58A H 0.5046 -0.0422 0.4048 0.167 Uiso 0.929(3) 1 calc PR . 1
H58B H 0.4900 -0.1054 0.3111 0.167 Uiso 0.929(3) 1 calc PR . 1
H58C H 0.4206 -0.1171 0.3798 0.167 Uiso 0.929(3) 1 calc PR . 1
C59 C 0.3334(5) 0.0467(5) 0.3537(4) 0.123(2) Uani 0.929(3) 1 d P . 1
H59A H 0.3852 0.0753 0.4071 0.185 Uiso 0.929(3) 1 calc PR . 1
H59B H 0.2949 0.0066 0.3819 0.185 Uiso 0.929(3) 1 calc PR . 1
H59C H 0.2896 0.0921 0.3138 0.185 Uiso 0.929(3) 1 calc PR . 1
C60 C 0.1648(3) -0.0141(4) -0.0799(4) 0.0770(15) Uani 0.929(3) 1 d P . 1
H60 H 0.1962 0.0458 -0.0763 0.092 Uiso 0.929(3) 1 calc PR . 1
C61 C 0.1976(5) -0.0686(5) -0.1500(5) 0.122(2) Uani 0.929(3) 1 d P . 1
H61A H 0.1752 -0.0411 -0.2155 0.183 Uiso 0.929(3) 1 calc PR . 1
H61B H 0.1693 -0.1283 -0.1534 0.183 Uiso 0.929(3) 1 calc PR . 1
H61C H 0.2699 -0.0725 -0.1277 0.183 Uiso 0.929(3) 1 calc PR . 1
C62 C 0.0493(3) -0.0015(4) -0.1224(4) 0.0823(13) Uani 0.929(3) 1 d P . 1
H62A H 0.0268 0.0370 -0.0781 0.123 Uiso 0.929(3) 1 calc PR . 1
H62B H 0.0168 -0.0594 -0.1275 0.123 Uiso 0.929(3) 1 calc PR . 1
H62C H 0.0326 0.0259 -0.1879 0.123 Uiso 0.929(3) 1 calc PR . 1
Mg1' Mg 0.4538(6) -0.0632(5) 0.0484(5) 0.035(4) Uani 0.071(3) 1 d P . 2
C1M' C 0.5827(6) 0.0199(5) 0.1510(5) 0.15(4) Uiso 0.071(3) 1 d PR . 2
H1M4 H 0.6492 0.0411 0.1555 0.232 Uiso 0.071(3) 1 d PR . 2
H1M5 H 0.5864 -0.0355 0.1862 0.232 Uiso 0.071(3) 1 d PR . 2
H1M6 H 0.5496 0.0654 0.1798 0.232 Uiso 0.071(3) 1 d PR . 2
N1' N 0.4886(6) -0.1963(5) 0.0921(5) 0.031(7) Uiso 0.071(3) 1 d PR . 2
C11' C 0.5898(6) -0.2293(5) 0.1289(5) 0.057(12) Uiso 0.071(3) 1 d PR . 2
C12' C 0.6209(6) -0.2887(5) 0.0653(5) 0.083(17) Uiso 0.071(3) 1 d PR . 2
C13' C 0.7215(6) -0.3114(5) 0.0964(5) 0.064(13) Uiso 0.071(3) 1 d PR . 2
H13' H 0.7504 -0.3359 0.0503 0.077 Uiso 0.071(3) 1 calc PR . 2
C14' C 0.7795(6) -0.2987(5) 0.1931(5) 0.077(16) Uiso 0.071(3) 1 d PR . 2
H14' H 0.8477 -0.3138 0.2120 0.092 Uiso 0.071(3) 1 calc PR . 2
C15' C 0.7391(6) -0.2636(5) 0.2645(5) 0.07(3) Uiso 0.071(3) 1 d PR . 2
H15' H 0.7693 -0.2735 0.3330 0.089 Uiso 0.071(3) 1 calc PR . 2
C16' C 0.6508(6) -0.2125(5) 0.2281(5) 0.037(9) Uiso 0.071(3) 1 d PR . 2
C17' C 0.5598(6) -0.2944(5) -0.0425(5) 0.079(16) Uiso 0.071(3) 1 d PR . 2
H17' H 0.4967 -0.2618 -0.0495 0.095 Uiso 0.071(3) 1 calc PR . 2
C18' C 0.5311(6) -0.3909(5) -0.0762(5) 0.066(14) Uiso 0.071(3) 1 d PR . 2
H18D H 0.4918 -0.3912 -0.1461 0.099 Uiso 0.071(3) 1 calc PR . 2
H18E H 0.4920 -0.4164 -0.0369 0.099 Uiso 0.071(3) 1 calc PR . 2
H18F H 0.5912 -0.4262 -0.0668 0.099 Uiso 0.071(3) 1 calc PR . 2
C19' C 0.6091(6) -0.2486(5) -0.1112(5) 0.020(12) Uiso 0.071(3) 1 d PR . 2
H19D H 0.5665 -0.2543 -0.1797 0.030 Uiso 0.071(3) 1 calc PR . 2
H19E H 0.6732 -0.2765 -0.1040 0.030 Uiso 0.071(3) 1 calc PR . 2
H19F H 0.6190 -0.1855 -0.0938 0.030 Uiso 0.071(3) 1 calc PR . 2
C20' C 0.6131(6) -0.1589(5) 0.3007(5) 0.069(14) Uiso 0.071(3) 1 d PR . 2
H20' H 0.5599 -0.1183 0.2611 0.083 Uiso 0.071(3) 1 calc PR . 2
C21' C 0.6922(6) -0.1023(5) 0.3687(5) 0.091(19) Uiso 0.071(3) 1 d PR . 2
H21D H 0.6644 -0.0695 0.4134 0.136 Uiso 0.071(3) 1 calc PR . 2
H21E H 0.7173 -0.0602 0.3298 0.136 Uiso 0.071(3) 1 calc PR . 2
H21F H 0.7464 -0.1402 0.4073 0.136 Uiso 0.071(3) 1 calc PR . 2
C22' C 0.5674(6) -0.2178(5) 0.3669(5) 0.10(2) Uiso 0.071(3) 1 d PR . 2
H22D H 0.5153 -0.2558 0.3247 0.152 Uiso 0.071(3) 1 calc PR . 2
H22E H 0.5391 -0.1794 0.4067 0.152 Uiso 0.071(3) 1 calc PR . 2
H22F H 0.6193 -0.2551 0.4105 0.152 Uiso 0.071(3) 1 calc PR . 2
C2' C 0.4181(6) -0.2498(5) 0.0997(5) 0.057(19) Uiso 0.071(3) 1 d PR . 2
C2M' C 0.4348(6) -0.3484(5) 0.1305(5) 0.042(9) Uiso 0.071(3) 1 d PR . 2
H2M4 H 0.5043 -0.3640 0.1413 0.063 Uiso 0.071(3) 1 calc PR . 2
H2M5 H 0.3925 -0.3859 0.0781 0.063 Uiso 0.071(3) 1 calc PR . 2
H2M6 H 0.4182 -0.3578 0.1915 0.063 Uiso 0.071(3) 1 calc PR . 2
C3' C 0.3173(6) -0.2264(5) 0.0838(5) 0.046(10) Uiso 0.071(3) 1 d PR . 2
H3' H 0.2704 -0.2729 0.0623 0.055 Uiso 0.071(3) 1 calc PR . 2
C4' C 0.2789(6) -0.1425(5) 0.0961(5) 0.046(10) Uiso 0.071(3) 1 d PR . 2
C4M' C 0.1751(6) -0.1444(5) 0.1074(5) 0.07(3) Uiso 0.071(3) 1 d PR . 2
H4M4 H 0.1541 -0.0837 0.1156 0.112 Uiso 0.071(3) 1 calc PR . 2
H4M5 H 0.1762 -0.1798 0.1654 0.112 Uiso 0.071(3) 1 calc PR . 2
H4M6 H 0.1286 -0.1710 0.0484 0.112 Uiso 0.071(3) 1 calc PR . 2
N5' N 0.3224(6) -0.0648(5) 0.0863(5) 0.035(7) Uiso 0.071(3) 1 d PR . 2
C51' C 0.2742(6) 0.0151(5) 0.1064(5) 0.015(10) Uiso 0.071(3) 1 d PR . 2
C52' C 0.1949(6) 0.0517(5) 0.0301(5) 0.060(12) Uiso 0.071(3) 1 d PR . 2
C53' C 0.1469(6) 0.1273(5) 0.0504(5) 0.11(3) Uiso 0.071(3) 1 d PR . 2
H53' H 0.0957 0.1540 -0.0011 0.129 Uiso 0.071(3) 1 calc PR . 2
C54' C 0.1730(6) 0.1637(5) 0.1445(5) 0.047(13) Uiso 0.071(3) 1 d PR . 2
H54' H 0.1363 0.2119 0.1582 0.057 Uiso 0.071(3) 1 calc PR . 2
C55' C 0.2520(6) 0.1296(5) 0.2177(5) 0.11(2) Uiso 0.071(3) 1 d PR . 2
H55' H 0.2706 0.1562 0.2811 0.131 Uiso 0.071(3) 1 calc PR . 2
C56' C 0.3060(6) 0.0562(5) 0.2009(5) 0.055(11) Uiso 0.071(3) 1 d PR . 2
C57' C 0.1673(6) 0.0127(5) -0.0740(5) 0.008(7) Uiso 0.071(3) 1 d PR . 2
H57' H 0.0970 -0.0079 -0.0924 0.010 Uiso 0.071(3) 1 calc PR . 2
C58' C 0.1762(6) 0.0789(5) -0.1527(5) 0.19(5) Uiso 0.071(3) 1 d PR . 2
H58D H 0.1575 0.0496 -0.2172 0.279 Uiso 0.071(3) 1 calc PR . 2
H58E H 0.2446 0.1000 -0.1361 0.279 Uiso 0.071(3) 1 calc PR . 2
H58F H 0.1321 0.1295 -0.1550 0.279 Uiso 0.071(3) 1 calc PR . 2
C59' C 0.2332(6) -0.0690(5) -0.0751(5) 0.038(9) Uiso 0.071(3) 1 d PR . 2
H59D H 0.2151 -0.0936 -0.1420 0.057 Uiso 0.071(3) 1 calc PR . 2
H59E H 0.2233 -0.1142 -0.0296 0.057 Uiso 0.071(3) 1 calc PR . 2
H59F H 0.3028 -0.0509 -0.0545 0.057 Uiso 0.071(3) 1 calc PR . 2
C60' C 0.3766(6) 0.0070(5) 0.2939(5) 0.034(16) Uiso 0.071(3) 1 d PR . 2
H60' H 0.4136 -0.0404 0.2709 0.041 Uiso 0.071(3) 1 calc PR . 2
C61' C 0.4487(6) 0.0720(5) 0.3542(5) 0.065(13) Uiso 0.071(3) 1 d PR . 2
H61D H 0.4853 0.0994 0.3137 0.098 Uiso 0.071(3) 1 calc PR . 2
H61E H 0.4951 0.0414 0.4103 0.098 Uiso 0.071(3) 1 calc PR . 2
H61F H 0.4133 0.1180 0.3785 0.098 Uiso 0.071(3) 1 calc PR . 2
C62' C 0.3181(6) -0.0368(5) 0.3590(5) 0.11(2) Uiso 0.071(3) 1 d PR . 2
H62D H 0.2705 -0.0797 0.3193 0.160 Uiso 0.071(3) 1 calc PR . 2
H62E H 0.2828 0.0093 0.3833 0.160 Uiso 0.071(3) 1 calc PR . 2
H62F H 0.3646 -0.0673 0.4152 0.160 Uiso 0.071(3) 1 calc PR . 2

loop_
_atom_site_aniso_label
_atom_site_aniso_U_11
_atom_site_aniso_U_22
_atom_site_aniso_U_33
_atom_site_aniso_U_23
_atom_site_aniso_U_13
_atom_site_aniso_U_12
Mg1 0.0326(5) 0.0342(5) 0.0357(5) -0.0024(4) 0.0115(4) -0.0004(4)
C1M 0.0478(19) 0.0377(16) 0.0509(18) -0.0062(14) 0.0231(15) 0.0083(14)
N1 0.0380(14) 0.0417(14) 0.0459(14) -0.0084(11) 0.0141(11) -0.0060(12)
C11 0.0455(19) 0.0500(19) 0.065(2) -0.0192(17) 0.0200(17) -0.0143(16)
C12 0.052(2) 0.064(2) 0.067(2) -0.022(2) 0.0081(18) -0.0122(19)
C13 0.059(3) 0.097(4) 0.089(3) -0.036(4) 0.004(3) -0.021(3)
C14 0.062(3) 0.117(5) 0.133(5) -0.041(4) 0.030(3) -0.043(3)
C15 0.084(3) 0.094(4) 0.111(4) -0.024(3) 0.044(3) -0.048(3)
C16 0.059(2) 0.062(2) 0.089(3) -0.012(2) 0.033(2) -0.022(2)
C17 0.061(2) 0.081(3) 0.052(2) -0.012(2) -0.0055(18) -0.009(2)
C18 0.085(3) 0.128(5) 0.076(3) 0.001(3) 0.024(3) 0.026(3)
C19 0.104(4) 0.107(4) 0.067(3) -0.011(3) -0.002(3) 0.021(3)
C20 0.083(3) 0.073(3) 0.082(3) 0.003(2) 0.040(3) -0.013(2)
C21 0.113(5) 0.099(4) 0.103(4) -0.001(3) 0.056(4) 0.005(3)
C22 0.174(6) 0.069(3) 0.128(5) 0.023(3) 0.064(5) 0.024(4)
C2 0.047(2) 0.040(2) 0.0450(19) -0.0039(14) 0.0134(18) -0.0049(15)
C2M 0.067(3) 0.0409(19) 0.077(3) -0.0125(18) 0.021(2) -0.0072(18)
C3 0.0457(18) 0.0371(16) 0.0484(17) -0.0011(13) 0.0163(14) 0.0066(14)
C4 0.0370(16) 0.0451(17) 0.0382(15) 0.0024(13) 0.0141(13) 0.0032(14)
C4M 0.047(2) 0.062(2) 0.066(3) 0.000(2) 0.0295(19) 0.0079(18)
N5 0.0373(14) 0.0355(13) 0.0409(13) 0.0028(11) 0.0156(11) 0.0005(11)
C51 0.046(2) 0.036(2) 0.062(2) 0.0050(15) 0.0291(17) 0.0010(15)
C52 0.059(2) 0.057(2) 0.070(2) 0.0205(18) 0.0355(19) 0.0043(18)
C53 0.081(3) 0.079(3) 0.111(4) 0.046(3) 0.054(3) 0.008(3)
C54 0.068(3) 0.060(3) 0.164(6) 0.033(4) 0.055(4) -0.005(2)
C55 0.059(3) 0.061(3) 0.135(5) -0.001(3) 0.036(3) -0.020(2)
C56 0.053(2) 0.056(2) 0.079(3) -0.006(2) 0.024(2) -0.0125(19)
C57 0.095(4) 0.100(4) 0.055(3) 0.025(2) 0.026(3) 0.001(3)
C58 0.098(4) 0.163(6) 0.073(3) 0.033(3) 0.026(3) 0.040(4)
C59 0.154(6) 0.118(5) 0.083(4) -0.001(3) 0.016(4) 0.044(4)
C60 0.070(3) 0.075(3) 0.091(4) -0.026(3) 0.032(2) -0.025(2)
C61 0.092(4) 0.162(6) 0.118(5) -0.043(4) 0.042(4) 0.009(4)
C62 0.054(2) 0.108(4) 0.086(3) 0.001(3) 0.023(2) 0.005(3)
Mg1' 0.051(8) 0.029(6) 0.025(6) -0.001(5) 0.010(5) 0.000(6)

loop_
_atom_type_symbol
_atom_type_description
_atom_type_scat_dispersion_real
_atom_type_scat_dispersion_imag
_atom_type_scat_source
C C 0.0181 0.0091 'International Tables Vol C Tables 4.2.6.8 and 6.1.1.4'
H H 0.0000 0.0000 'International Tables Vol C Tables 4.2.6.8 and 6.1.1.4'
N N 0.0311 0.0180 'International Tables Vol C Tables 4.2.6.8 and 6.1.1.4'
Mg Mg 0.1719 0.1771 'International Tables Vol C Tables 4.2.6.8 and 6.1.1.4'

loop_
_geom_angle_atom_site_label_1
_geom_angle_atom_site_label_2
_geom_angle_atom_site_label_3
_geom_angle
_geom_angle_site_symmetry_1
_geom_angle_site_symmetry_3
_geom_angle_publ_flag
N1 Mg1 N5 92.39(10) . . ?
N1 Mg1 C1M 119.55(12) . 3_655 ?
N5 Mg1 C1M 113.72(11) . 3_655 ?
N1 Mg1 C1M 111.87(11) . . ?
N5 Mg1 C1M 117.31(12) . . ?
C1M Mg1 C1M 102.80(11) 3_655 . ?
N1 Mg1 Mg1 133.87(9) . 3_655 ?
N5 Mg1 Mg1 133.66(9) . 3_655 ?
C1M Mg1 Mg1 51.99(8) 3_655 3_655 ?
C1M Mg1 Mg1 50.82(8) . 3_655 ?
Mg1 C1M Mg1 77.20(11) 3_655 . ?
C2 N1 C11 115.4(3) . . ?
C2 N1 Mg1 121.3(2) . . ?
C11 N1 Mg1 123.3(2) . . ?
C16 C11 C12 122.3(3) . . ?
C16 C11 N1 120.3(3) . . ?
C12 C11 N1 117.4(3) . . ?
C13 C12 C11 116.9(4) . . ?
C13 C12 C17 121.0(4) . . ?
C11 C12 C17 122.0(3) . . ?
C14 C13 C12 121.3(5) . . ?
C15 C14 C13 121.0(5) . . ?
C14 C15 C16 121.4(5) . . ?
C15 C16 C11 117.1(4) . . ?
C15 C16 C20 119.8(4) . . ?
C11 C16 C20 123.0(3) . . ?
C12 C17 C18 111.3(4) . . ?
C12 C17 C19 113.5(4) . . ?
C18 C17 C19 109.6(4) . . ?
C21 C20 C16 111.7(4) . . ?
C21 C20 C22 106.0(4) . . ?
C16 C20 C22 113.2(4) . . ?
N1 C2 C3 124.0(3) . . ?
N1 C2 C2M 123.1(4) . . ?
C3 C2 C2M 112.9(3) . . ?
C4 C3 C2 129.9(3) . . ?
N5 C4 C3 124.5(3) . . ?
N5 C4 C4M 120.9(3) . . ?
C3 C4 C4M 114.6(3) . . ?
C4 N5 C51 116.4(3) . . ?
C4 N5 Mg1 120.5(2) . . ?
C51 N5 Mg1 123.1(2) . . ?
C52 C51 C56 121.6(4) . . ?
C52 C51 N5 118.5(3) . . ?
C56 C51 N5 119.9(3) . . ?
C53 C52 C51 117.6(4) . . ?
C53 C52 C57 120.3(4) . . ?
C51 C52 C57 122.1(3) . . ?
C54 C53 C52 121.6(5) . . ?
C53 C54 C55 120.4(4) . . ?
C54 C55 C56 121.2(5) . . ?
C55 C56 C51 117.6(4) . . ?
C55 C56 C60 120.1(4) . . ?
C51 C56 C60 122.2(4) . . ?
C58 C57 C52 113.5(6) . . ?
C58 C57 C59 109.1(4) . . ?
C52 C57 C59 110.9(5) . . ?
C61 C60 C56 110.5(5) . . ?
C61 C60 C62 108.4(4) . . ?
C56 C60 C62 114.1(4) . . ?
N5' Mg1' N1' 93.3 . . ?
N5' Mg1' C1M' 115.8 . . ?
N1' Mg1' C1M' 105.0 . . ?
N5' Mg1' C1M' 111.3(3) . 3_655 ?
N1' Mg1' C1M' 118.2(3) . 3_655 ?
C1M' Mg1' C1M' 112.1(3) . 3_655 ?
N5' Mg1' Mg1' 134.6(3) . 3_655 ?
N1' Mg1' Mg1' 131.7(3) . 3_655 ?
C1M' Mg1' Mg1' 63.9(3) . 3_655 ?
C1M' Mg1' Mg1' 48.1(2) 3_655 3_655 ?
Mg1' C1M' Mg1' 67.9(3) . 3_655 ?
C2' N1' C11' 116.9 . . ?
C2' N1' Mg1' 119.4 . . ?
C11' N1' Mg1' 123.0 . . ?
C16' C11' C12' 121.4 . . ?
C16' C11' N1' 121.6 . . ?
C12' C11' N1' 116.5 . . ?
C13' C12' C11' 115.8 . . ?
C13' C12' C17' 121.0 . . ?
C11' C12' C17' 118.9 . . ?
C14' C13' C12' 121.1 . . ?
C13' C14' C15' 121.3 . . ?
C14' C15' C16' 116.5 . . ?
C15' C16' C11' 117.4 . . ?
C15' C16' C20' 119.3 . . ?
C11' C16' C20' 121.8 . . ?
C12' C17' C19' 113.0 . . ?
C12' C17' C18' 112.5 . . ?
C19' C17' C18' 110.8 . . ?
C21' C20' C16' 112.7 . . ?
C21' C20' C22' 107.4 . . ?
C16' C20' C22' 113.8 . . ?
N1' C2' C3' 126.2 . . ?
N1' C2' C2M' 123.9 . . ?
C3' C2' C2M' 109.9 . . ?
C4' C3' C2' 127.7 . . ?
N5' C4' C3' 123.8 . . ?
N5' C4' C4M' 120.9 . . ?
C3' C4' C4M' 114.8 . . ?
C4' N5' C51' 116.0 . . ?
C4' N5' Mg1' 120.6 . . ?
C51' N5' Mg1' 123.4 . . ?
C52' C51' C56' 120.2 . . ?
C52' C51' N5' 118.8 . . ?
C56' C51' N5' 121.0 . . ?
C53' C52' C51' 118.6 . . ?
C53' C52' C57' 121.1 . . ?
C51' C52' C57' 120.1 . . ?
C54' C53' C52' 121.2 . . ?
C55' C54' C53' 119.8 . . ?
C54' C55' C56' 121.7 . . ?
C55' C56' C51' 118.1 . . ?
C55' C56' C60' 117.7 . . ?
C51' C56' C60' 121.7 . . ?
C52' C57' C58' 113.9 . . ?
C52' C57' C59' 109.9 . . ?
C58' C57' C59' 108.8 . . ?
C61' C60' C62' 109.3 . . ?
C61' C60' C56' 108.9 . . ?
C62' C60' C56' 112.2 . . ?

loop_
_geom_bond_atom_site_label_1
_geom_bond_atom_site_label_2
_geom_bond_distance
_geom_bond_site_symmetry_2
_geom_bond_publ_flag
Mg1 N1 2.075(3) . ?
Mg1 N5 2.076(3) . ?
Mg1 C1M 2.259(3) 3_655 ?
Mg1 C1M 2.296(3) . ?
Mg1 Mg1 2.8416(19) 3_655 ?
C1M Mg1 2.259(3) 3_655 ?
N1 C2 1.315(5) . ?
N1 C11 1.444(4) . ?
C11 C16 1.407(5) . ?
C11 C12 1.409(5) . ?
C12 C13 1.395(6) . ?
C12 C17 1.508(6) . ?
C13 C14 1.371(8) . ?
C14 C15 1.360(8) . ?
C15 C16 1.396(6) . ?
C16 C20 1.531(6) . ?
C17 C18 1.518(6) . ?
C17 C19 1.521(6) . ?
C20 C21 1.488(7) . ?
C20 C22 1.565(7) . ?
C2 C3 1.410(5) . ?
C2 C2M 1.519(5) . ?
C3 C4 1.397(4) . ?
C4 N5 1.332(4) . ?
C4 C4M 1.511(4) . ?
N5 C51 1.438(4) . ?
C51 C52 1.395(5) . ?
C51 C56 1.406(5) . ?
C52 C53 1.393(6) . ?
C52 C57 1.521(7) . ?
C53 C54 1.360(7) . ?
C54 C55 1.368(9) . ?
C55 C56 1.390(6) . ?
C56 C60 1.548(6) . ?
C57 C58 1.517(7) . ?
C57 C59 1.551(9) . ?
C60 C61 1.460(7) . ?
C60 C62 1.560(6) . ?
Mg1' N5' 2.0781 . ?
Mg1' N1' 2.0906 . ?
Mg1' C1M' 2.3008 . ?
Mg1' C1M' 2.775(14) 3_655 ?
Mg1' Mg1' 2.863(15) 3_655 ?
C1M' Mg1' 2.775(14) 3_655 ?
N1' C2' 1.3013 . ?
N1' C11' 1.4428 . ?
C11' C16' 1.4195 . ?
C11' C12' 1.4231 . ?
C12' C13' 1.3883 . ?
C12' C17' 1.5002 . ?
C13' C14' 1.3688 . ?
C14' C15' 1.4024 . ?
C15' C16' 1.4107 . ?
C16' C20' 1.5183 . ?
C17' C19' 1.5166 . ?
C17' C18' 1.5287 . ?
C20' C21' 1.4864 . ?
C20' C22' 1.5588 . ?
C2' C3' 1.4097 . ?
C2' C2M' 1.5302 . ?
C3' C4' 1.3936 . ?
C4' N5' 1.3366 . ?
C4' C4M' 1.5173 . ?
N5' C51' 1.4414 . ?
C51' C52' 1.3996 . ?
C51' C56' 1.4084 . ?
C52' C53' 1.3883 . ?
C52' C57' 1.5137 . ?
C53' C54' 1.3749 . ?
C54' C55' 1.3594 . ?
C55' C56' 1.3932 . ?
C56' C60' 1.5617 . ?
C57' C58' 1.5195 . ?
C57' C59' 1.5323 . ?
C60' C61' 1.4680 . ?
C60' C62' 1.5542 . ?
